data_7215663
loop_
_publ_author_name
'Arlin, Jean-Baptiste'
'Bhardwaj, Rajni M.'
'Johnston, Andrea'
'Miller, Gary J.'
'Bardin, Julie'
'MacDougall, Fiona'
'Fernandes, Philippe'
'Shankland, Kenneth'
'David, William I. F.'
'Florence, Alastair J.'

_publ_section_title
;
 Structure and stability of two polymorphs of creatine and its monohydrate
;
_journal_issue 35
_journal_name_full CrystEngComm
_journal_page_first 8197
_journal_paper_doi 10.1039/C4CE00508B
_journal_volume 16
_journal_year 2014
_chemical_formula_moiety 'C4 H9 N3 O2'
_chemical_formula_sum 'C4 H9 N3 O2'
_chemical_formula_weight 131.14
_chemical_name_common
;            
Creatine form II
;
_space_group_IT_number 14
_symmetry_cell_setting monoclinic
_symmetry_space_group_name_Hall '-P 2ybc'
_symmetry_space_group_name_H-M 'P 1 21/c 1'
_cell_angle_alpha 90
_cell_angle_beta 105.723(2)
_cell_angle_gamma 90
_cell_formula_units_Z 4
_cell_length_a 9.8450(3)
_cell_length_b 5.8373(2)
_cell_length_c 11.6698(3)
_cell_measurement_temperature 298(2)
_cell_volume 645.55(3)
_diffrn_ambient_temperature 298(2)
_diffrn_radiation_wavelength 1.54056
_exptl_crystal_colour colourless
_exptl_crystal_density_diffrn 1.349
_exptl_crystal_preparation
;
Creatine Form II was prepared by slurrying an  excess of creatine anhydrous in
butylacetate for two week with cycles of temperature between room temperature
and 383K.The excess solid obtained was creatine form II.  
the powder produced was loaded in a 0.7 mm borosilicate glass capillary,
mounted on Bruker AXS D8 X-ray powder diffractometer equipped with 
primary monochromator (CuKa1, l = 1.54056A) and a 
Lynxeye position sensitive detector. Collection was made at room temperature.   
;
_pd_proc_ls_prof_R_factor 0.037
_pd_proc_ls_prof_wR_expected 0.011
_pd_proc_ls_prof_wR_factor 0.040
_refine_ls_goodness_of_fit_all 3.538
_cod_data_source_file c4ce00508b2.cif
_cod_data_source_block creatine_form_II
_cod_depositor_comments 'Adding full bibliography for 7215662--7215664.cif.'
_cod_original_sg_symbol_H-M P21/c
_cod_database_code 7215663

loop_
_symmetry_equiv_pos_as_xyz
x,y,z
-x,1/2+y,1/2-z
-x,-y,-z
x,1/2-y,1/2+z

loop_
_atom_site_label
_atom_site_type_symbol
_atom_site_thermal_displace_type
_atom_site_fract_x
_atom_site_fract_y
_atom_site_fract_z
_atom_site_occupancy
_atom_site_U_iso_or_equiv
O17 O Uiso 0.16394(4) -0.0591(2) -0.13061(6) 1.000 0.0384
O18 O Uiso 0.36872(7) 0.0273(2) -0.16701(5) 1.000 0.0384
N1 N Uiso 0.23350(6) 0.16810(4) 0.08278(2) 1.000 0.0384
N5 N Uiso 0.14038(5) -0.06285(5) 0.20427(6) 1.000 0.0384
N6 N Uiso 0.35959(1) -0.14457(4) 0.18037(2) 1.000 0.0384
C2 C Uiso 0.24433(6) -0.01233(6) 0.15451(3) 1.000 0.0384
C3 C Uiso 0.11617(1) 0.32630(4) 0.06813(2) 1.000 0.0384
C4 C Uiso 0.32463(3) 0.18916(3) 0.00483(3) 1.000 0.0384
C10 C Uiso 0.28407(4) 0.03274(10) -0.10443(2) 1.000 0.0384
H7 H Uiso 0.11992(2) 0.43109(3) 0.00660(1) 1.000 0.0461
H8 H Uiso 0.02774(2) 0.24936(10) 0.05041(6) 1.000 0.0461
H9 H Uiso 0.12697(7) 0.41669(7) 0.13787(2) 1.000 0.0461
H11 H Uiso 0.32065(2) 0.34393(5) -0.02122(6) 1.000 0.0461
H12 H Uiso 0.42067(4) 0.16102(4) 0.04627(5) 1.000 0.0461
H13 H Uiso 0.05779(19) 0.0144(3) 0.18784(16) 1.000 0.0461
H14 H Uiso 0.15056(5) -0.18428(17) 0.25333(15) 1.000 0.0461
H15 H Uiso 0.43468(4) -0.12065(5) 0.15185(7) 1.000 0.0461
H16 H Uiso 0.36383(17) -0.2615(2) 0.23124(15) 1.000 0.0461

loop_
_geom_angle_atom_site_label_1
_geom_angle_atom_site_label_2
_geom_angle_atom_site_label_3
_geom_angle
C2 N1 C3 120.17(5)
C2 N1 C4 120.35(4)
C3 N1 C4 118.77(2)
C2 N5 H13 123.19(13)
C2 N5 H14 118.89(7)
H13 N5 H14 117.83(14)
C2 N6 H15 123.96(4)
C2 N6 H16 118.19(11)
H15 N6 H16 117.81(12)
N5 C2 N6 118.45(3)
N1 C2 N5 120.42(5)
N1 C2 N6 121.12(5)
N1 C4 C10 114.03(3)
O18 C10 C4 115.95(5)
O17 C10 O18 125.42(6)
O17 C10 C4 118.18(4)
N1 C3 H7 107.78(2)
N1 C3 H8 112.16(4)
N1 C3 H9 110.55(4)
H7 C3 H8 111.09(5)
H7 C3 H9 105.71(3)
H8 C3 H9 109.35(6)
N1 C4 H11 107.65(4)
N1 C4 H12 111.46(4)
C10 C4 H11 108.77(5)
C10 C4 H12 108.61(4)
H11 C4 H12 105.99(4)

loop_
_geom_bond_atom_site_label_1
_geom_bond_atom_site_label_2
_geom_bond_distance
O17 C10 1.2584(8)
O18 C10 1.2485(8)
N1 C2 1.3315(4)
N1 C3 1.4523(5)
N1 C4 1.4456(6)
N5 C2 1.3392(8)
N6 C2 1.3375(6)
N5 H13 0.904(2)
N5 H14 0.8995(14)
N6 H15 0.9001(5)
N6 H16 0.8981(14)
C4 C10 1.5307(5)
C3 H7 0.9516(3)
C3 H8 0.9512(4)
C3 H9 0.9514(4)
C4 H11 0.9506(4)
C4 H12 0.9524(6)

loop_
_geom_hbond_atom_site_label_D
_geom_hbond_atom_site_label_H
_geom_hbond_atom_site_label_A
_geom_hbond_distance_DH
_geom_hbond_distance_HA
_geom_hbond_distance_DA
_geom_hbond_angle_DHA
_geom_hbond_site_symmetry_A
N5 H13 O17 0.904(2) 2.119(2) 2.9709(8) 156.81(16) 3_555
N5 H14 O17 0.8995(14) 1.9997(17) 2.8973(11) 175.47(11) 4_545
N6 H15 O18 0.9001(5) 1.9720(9) 2.8060(8) 153.41(7) 3_655
N6 H16 O18 0.8981(14) 1.9464(17) 2.8434(10) 176.45(14) 4_545
C3 H8 O17 0.9512(4) 2.5744(8) 3.4145(7) 147.41(6) 3_555
C4 H12 O18 0.9524(6) 2.4310(9) 3.3460(8) 161.05(4) 3_655

loop_
_geom_torsion_atom_site_label_1
_geom_torsion_atom_site_label_2
_geom_torsion_atom_site_label_3
_geom_torsion_atom_site_label_4
_geom_torsion
C3 N1 C2 N5 6.79(5)
C3 N1 C2 N6 -171.97(3)
C4 N1 C2 N5 -163.41(4)
C4 N1 C2 N6 17.83(5)
C2 N1 C4 C10 75.64(5)
C3 N1 C4 C10 -94.70(3)
N1 C4 C10 O17 14.80(7)
N1 C4 C10 O18 -172.48(6)
